data_7024201
loop_
_publ_author_name
'Gupta, Deepali'
'Nowak, Ralf'
'Lippert, Bernhard'

_publ_section_title
;
 Pt(II) complexes of unsubstituted guanine and 7-methylguanine.
;
_journal_issue 1
_journal_name_full 'Dalton transactions (Cambridge, England : 2003)'
_journal_page_first 73
_journal_page_last 84
_journal_paper_doi 10.1039/b912701a
_journal_volume 39
_journal_year 2010
_chemical_formula_moiety 'C9 H18 N8 O Pt,2(Cl O4),2.25(H2O)'
_chemical_formula_sum 'C9 H22.5 Cl2 N8 O11.25 Pt'
_chemical_formula_weight 688.84
_chemical_name_systematic
;
?
;
_space_group_IT_number 15
_symmetry_cell_setting monoclinic
_symmetry_space_group_name_Hall '-C 2yc'
_symmetry_space_group_name_H-M 'C 1 2/c 1'
_atom_sites_solution_hydrogens geom
_atom_sites_solution_primary direct
_atom_sites_solution_secondary difmap
_audit_creation_method SHELXL-97
_cell_angle_alpha 90.00
_cell_angle_beta 133.49(3)
_cell_angle_gamma 90.00
_cell_formula_units_Z 16
_cell_length_a 38.466(8)
_cell_length_b 11.210(2)
_cell_length_c 27.134(5)
_cell_measurement_reflns_used 9520
_cell_measurement_temperature 273(2)
_cell_measurement_theta_max 27.5
_cell_measurement_theta_min 3
_cell_volume 8488(5)
_computing_cell_refinement
;
DENZO and SCALEPACK (Otwinowski & Minor, 1997)
;
_computing_data_collection 'COLLECT (Nonius, 1998)'
_computing_data_reduction
;
DENZO and SCALEPACK (Otwinowski & Minor, 1997)
;
_computing_molecular_graphics 'ORTEP-3 (Farrugia, 1997)'
_computing_structure_refinement 'SHELXL-97 (Sheldrick, 1997)'
_computing_structure_solution 'SHELXS-97 (Sheldrick, 1990)'
_diffrn_ambient_temperature 273(2)
_diffrn_measured_fraction_theta_full 0.993
_diffrn_measured_fraction_theta_max 0.977
_diffrn_radiation_monochromator graphite
_diffrn_radiation_source 'fine-focus sealed tube'
_diffrn_radiation_type MoK\a
_diffrn_radiation_wavelength 0.71073
_diffrn_reflns_av_R_equivalents 0.0618
_diffrn_reflns_av_sigmaI/netI 0.0890
_diffrn_reflns_limit_h_max 49
_diffrn_reflns_limit_h_min -40
_diffrn_reflns_limit_k_max 13
_diffrn_reflns_limit_k_min -14
_diffrn_reflns_limit_l_max 27
_diffrn_reflns_limit_l_min -35
_diffrn_reflns_number 27651
_diffrn_reflns_theta_full 25.00
_diffrn_reflns_theta_max 27.50
_diffrn_reflns_theta_min 3.00
_exptl_absorpt_coefficient_mu 6.936
_exptl_absorpt_correction_T_max 0.500
_exptl_absorpt_correction_T_min 0.351
_exptl_absorpt_correction_type multi-scan
_exptl_absorpt_process_details 'SADABS, Sheldrick, Bruker, 2000'
_exptl_crystal_colour Colorless
_exptl_crystal_density_diffrn 2.156
_exptl_crystal_density_method 'not measured'
_exptl_crystal_description Needles
_exptl_crystal_F_000 5352
_exptl_crystal_size_max 0.20
_exptl_crystal_size_mid 0.13
_exptl_crystal_size_min 0.10
_refine_diff_density_max 2.327
_refine_diff_density_min -1.948
_refine_diff_density_rms 0.213
_refine_ls_extinction_method none
_refine_ls_goodness_of_fit_ref 1.059
_refine_ls_hydrogen_treatment constr
_refine_ls_matrix_type full
_refine_ls_number_parameters 537
_refine_ls_number_reflns 9520
_refine_ls_number_restraints 68
_refine_ls_restrained_S_all 1.087
_refine_ls_R_factor_all 0.1180
_refine_ls_R_factor_gt 0.0592
_refine_ls_shift/su_max 0.001
_refine_ls_shift/su_mean 0.000
_refine_ls_structure_factor_coef Fsqd
_refine_ls_weighting_details 'calc w=1/[\s^2^(Fo^2^)+(0.0672P)^2^+75.2652P] where P=(Fo^2^+2Fc^2^)/3'
_refine_ls_weighting_scheme calc
_refine_ls_wR_factor_gt 0.1294
_refine_ls_wR_factor_ref 0.1546
_reflns_number_gt 5844
_reflns_number_total 9520
_reflns_threshold_expression >2sigma(I)
_cod_data_source_file b912701a.txt
_cod_data_source_block 2461
_cod_depositor_comments
;
The following automatic conversions were performed:

'_symmetry_cell_setting' value 'Monoclinic' changed to 'monoclinic'
according to /home/saulius/struct/CIF-dictionaries/cif_core.dic
dictionary named 'cif_core.dic' version 2.4.2 from 2011-04-26.

Automatic conversion script
Id: cif_fix_values 1891 2012-01-12 08:04:46Z andrius 

2018-03-13
Z value and formula fixed to values more according to usual
chemical conventions.                 miguel
;
_cod_original_formula_sum 'C36 H90 Cl8 N32 O45 Pt4'
_cod_original_formula_weight 2755.36
_cod_original_formula_moiety '4(C9 H18 N8 O Pt),8(Cl O4),9(H2O)'
_cod_original_formula_units_Z 4
_cod_original_cell_volume 8488(3)
_cod_original_sg_symbol_H-M C2/C
_cod_database_code 7024201

loop_
_symmetry_equiv_pos_as_xyz
'x, y, z'
'-x, y, -z+1/2'
'x+1/2, y+1/2, z'
'-x+1/2, y+1/2, -z+1/2'
'-x, -y, -z'
'x, -y, z-1/2'
'-x+1/2, -y+1/2, -z'
'x+1/2, -y+1/2, z-1/2'

loop_
_atom_site_label
_atom_site_type_symbol
_atom_site_fract_x
_atom_site_fract_y
_atom_site_fract_z
_atom_site_U_iso_or_equiv
_atom_site_adp_type
_atom_site_occupancy
_atom_site_symmetry_multiplicity
_atom_site_calc_flag
_atom_site_refinement_flags
Pt1 Pt 0.118474(16) 0.59183(4) 0.43741(2) 0.03871(14) Uani 1 1 d .
Pt2 Pt 0.123065(15) 0.30700(4) 0.18958(2) 0.03994(15) Uani 1 1 d .
N1D N 0.1430(3) 0.4385(9) 0.4296(5) 0.048(3) Uani 1 1 d .
H77A H 0.1309 0.3747 0.4336 0.058 Uiso 1 1 calc R
H77B H 0.1337 0.4352 0.3887 0.058 Uiso 1 1 calc R
C1D C 0.1977(5) 0.4366(14) 0.4859(7) 0.071(4) Uani 1 1 d .
H6A H 0.2077 0.3973 0.5258 0.085 Uiso 1 1 calc R
H6B H 0.2107 0.3922 0.4709 0.085 Uiso 1 1 calc R
C2D C 0.2167(5) 0.5632(13) 0.5035(8) 0.064(4) Uani 1 1 d .
H5A H 0.2506 0.5644 0.5444 0.077 Uiso 1 1 calc R
H5B H 0.2121 0.5984 0.4667 0.077 Uiso 1 1 calc R
N2D N 0.1887(3) 0.6305(10) 0.5144(5) 0.053(3) Uani 1 1 d .
H44A H 0.1976 0.6005 0.5529 0.064 Uiso 1 1 calc R
C3D C 0.1945(6) 0.7614(12) 0.5231(9) 0.074(4) Uani 1 1 d .
H3A H 0.1907 0.7975 0.4871 0.089 Uiso 1 1 calc R
H3B H 0.2259 0.7818 0.5665 0.089 Uiso 1 1 calc R
C4D C 0.1559(6) 0.8039(14) 0.5199(10) 0.088(6) Uani 1 1 d .
H2A H 0.1621 0.7748 0.5590 0.106 Uiso 1 1 calc R
H2B H 0.1556 0.8904 0.5206 0.106 Uiso 1 1 calc R
N3D N 0.1085(4) 0.7589(9) 0.4562(6) 0.057(3) Uani 1 1 d .
H33A H 0.0966 0.8079 0.4213 0.069 Uiso 1 1 calc R
H33B H 0.0876 0.7561 0.4610 0.069 Uiso 1 1 calc R
N1A N -0.0279(4) 0.2534(11) 0.2841(5) 0.053(3) Uani 1 1 d .
H1AA H -0.0435 0.1873 0.2678 0.063 Uiso 1 1 calc R
C2A C 0.0201(4) 0.2457(13) 0.3353(6) 0.046(3) Uani 1 1 d .
N2A N 0.0379(4) 0.1344(10) 0.3532(6) 0.058(3) Uani 1 1 d .
H2AA H 0.0684 0.1234 0.3842 0.070 Uiso 1 1 calc R
H2AB H 0.0189 0.0742 0.3336 0.070 Uiso 1 1 calc R
N3A N 0.0492(3) 0.3386(9) 0.3651(4) 0.040(2) Uani 1 1 d .
C4A C 0.0256(4) 0.4438(11) 0.3392(5) 0.040(3) Uani 1 1 d .
C5A C -0.0223(4) 0.4595(13) 0.2892(6) 0.049(3) Uani 1 1 d .
C6A C -0.0545(4) 0.3580(14) 0.2551(6) 0.052(3) Uani 1 1 d .
O6A O -0.0987(3) 0.3601(10) 0.2067(4) 0.065(3) Uani 1 1 d .
N7A N -0.0309(4) 0.5787(12) 0.2793(5) 0.062(3) Uani 1 1 d .
H7AA H -0.0584 0.6129 0.2503 0.074 Uiso 1 1 calc R
C8A C 0.0116(5) 0.6324(12) 0.3231(6) 0.053(3) Uani 1 1 d .
H8AA H 0.0159 0.7147 0.3265 0.063 Uiso 1 1 calc R
N9A N 0.0470(3) 0.5538(9) 0.3611(4) 0.040(2) Uani 1 1 d .
N1DA N 0.0858(3) 0.1937(8) 0.1094(4) 0.042(2) Uani 1 1 d .
H71A H 0.0570 0.1784 0.0949 0.050 Uiso 1 1 calc R
H71B H 0.0810 0.2275 0.0751 0.050 Uiso 1 1 calc R
C1DA C 0.1131(5) 0.0794(12) 0.1300(6) 0.054(3) Uani 1 1 d .
H61A H 0.0913 0.0138 0.1025 0.065 Uiso 1 1 calc R
H61B H 0.1351 0.0854 0.1237 0.065 Uiso 1 1 calc R
C2DA C 0.1403(5) 0.0589(13) 0.2031(7) 0.061(4) Uani 1 1 d .
H51A H 0.1183 0.0421 0.2084 0.073 Uiso 1 1 calc R
H51B H 0.1617 -0.0087 0.2203 0.073 Uiso 1 1 calc R
N2DA N 0.1680(4) 0.1674(11) 0.2409(5) 0.056(3) Uani 1 1 d .
H41A H 0.1919 0.1743 0.2418 0.067 Uiso 1 1 calc R
C3DA C 0.1889(5) 0.1772(17) 0.3118(6) 0.076(5) Uani 1 1 d .
H31A H 0.1647 0.1590 0.3128 0.092 Uiso 1 1 calc R
H31B H 0.2151 0.1211 0.3411 0.092 Uiso 1 1 calc R
C4DA C 0.2063(6) 0.2997(18) 0.3355(8) 0.088(6) Uani 1 1 d .
H21A H 0.2341 0.3133 0.3418 0.106 Uiso 1 1 calc R
H21B H 0.2158 0.3118 0.3789 0.106 Uiso 1 1 calc R
N3DA N 0.1666(4) 0.3869(11) 0.2833(5) 0.060(3) Uani 1 1 d .
H11A H 0.1793 0.4542 0.2831 0.072 Uiso 1 1 calc R
H11B H 0.1496 0.4062 0.2936 0.072 Uiso 1 1 calc R
N1B N -0.0669(3) 0.4468(9) -0.0035(4) 0.044(2) Uani 1 1 d .
H1BA H -0.0977 0.4470 -0.0330 0.053 Uiso 1 1 calc R
C2B C -0.0448(4) 0.3382(11) 0.0180(6) 0.044(3) Uani 1 1 d .
N2B N -0.0717(4) 0.2399(10) -0.0093(5) 0.060(3) Uani 1 1 d .
H2BA H -0.0583 0.1708 0.0040 0.071 Uiso 1 1 calc R
H2BB H -0.1024 0.2455 -0.0401 0.071 Uiso 1 1 calc R
N3B N 0.0022(3) 0.3271(8) 0.0652(4) 0.036(2) Uani 1 1 d .
C4B C 0.0263(4) 0.4330(10) 0.0894(5) 0.037(3) Uani 1 1 d .
C5B C 0.0057(4) 0.5433(10) 0.0676(5) 0.038(3) Uani 1 1 d .
C6B C -0.0439(4) 0.5583(11) 0.0182(6) 0.043(3) Uani 1 1 d .
O6B O -0.0675(3) 0.6524(8) -0.0058(4) 0.053(2) Uani 1 1 d .
N7B N 0.0441(4) 0.6233(9) 0.1047(5) 0.051(3) Uani 1 1 d .
H7BA H 0.0422 0.6998 0.1015 0.062 Uiso 1 1 calc R
C8B C 0.0839(5) 0.5597(12) 0.1455(7) 0.050(3) Uani 1 1 d .
H8BA H 0.1144 0.5929 0.1760 0.060 Uiso 1 1 calc R
N9B N 0.0756(3) 0.4449(9) 0.1384(5) 0.042(2) Uani 1 1 d .
Cl1 Cl -0.00321(12) 0.9338(3) 0.08099(16) 0.0501(7) Uani 1 1 d .
O11 O 0.0206(4) 1.0450(9) 0.1116(6) 0.084(3) Uani 1 1 d .
O12 O 0.0169(4) 0.8705(9) 0.0601(6) 0.084(3) Uani 1 1 d .
O13 O 0.0011(4) 0.8652(11) 0.1281(5) 0.101(4) Uani 1 1 d .
O14 O -0.0520(4) 0.9519(12) 0.0244(6) 0.102(4) Uani 1 1 d .
Cl2 Cl 0.17226(14) 0.0920(3) 0.45972(19) 0.0694(10) Uani 1 1 d .
O21 O 0.2133(4) 0.0382(12) 0.5188(5) 0.101(4) Uani 1 1 d .
O22 O 0.1366(5) 0.0038(12) 0.4150(6) 0.130(6) Uani 1 1 d .
O23 O 0.1531(5) 0.1706(13) 0.4762(8) 0.124(5) Uani 1 1 d .
O24 O 0.1844(7) 0.1542(15) 0.4283(8) 0.150(6) Uani 1 1 d .
Cl3 Cl -0.14306(16) 0.7442(4) 0.1883(2) 0.0978(14) Uani 1 1 d DU
O31 O -0.1840(4) 0.7964(13) 0.1287(6) 0.180(7) Uani 1 1 d DU
O32 O -0.1024(4) 0.7715(14) 0.1936(8) 0.174(7) Uani 1 1 d DU
O33 O -0.1442(5) 0.6174(7) 0.1895(7) 0.175(8) Uani 1 1 d DU
O34 O -0.1300(6) 0.7936(14) 0.2476(6) 0.219(9) Uani 1 1 d DU
Cl4 Cl 0.2421(3) 0.5802(10) 0.2736(5) 0.217(4) Uani 1 1 d DU
O41 O 0.2434(8) 0.581(2) 0.3268(9) 0.253(8) Uani 1 1 d DU
O42 O 0.2734(8) 0.4847(16) 0.2856(13) 0.310(11) Uani 1 1 d DU
O43 O 0.2586(7) 0.6901(13) 0.2683(11) 0.255(9) Uani 1 1 d DU
O44 O 0.1943(5) 0.554(2) 0.2083(8) 0.387(17) Uani 1 1 d DU
O1W O -0.0724(4) 0.0244(11) 0.2307(6) 0.094(3) Uiso 1 1 d .
H1W H -0.0884 -0.0345 0.2042 0.140 Uiso 1 1 d R
H2W H -0.0759 0.0259 0.2584 0.140 Uiso 1 1 d R
O2W O -0.1754(7) 0.4224(15) -0.1050(9) 0.251(12) Uiso 1 1 d .
H3W H -0.1930 0.4784 -0.1111 0.376 Uiso 1 1 d R
H4W H -0.1874 0.3993 -0.1438 0.376 Uiso 1 1 d R
O3W O 0.0000(7) -0.1232(15) 0.2500(9) 0.205(12) Uiso 1 2 d SR
H5W H -0.0209 -0.0791 0.2395 0.308 Uiso 1 1 d R
O4W O -0.1713(7) 0.1832(15) -0.1009(9) 0.274(13) Uiso 1 1 d R
H7W H -0.1832 0.1192 -0.1240 0.411 Uiso 1 1 d R
H8W H -0.1760 0.1832 -0.0745 0.411 Uiso 1 1 d R
O5W O 0.2440(11) 0.593(3) 0.6584(15) 0.309(16) Uiso 1 1 d .
H9W H 0.2413 0.5309 0.6735 0.464 Uiso 1 1 d R
H10W H 0.2499 0.6514 0.6833 0.464 Uiso 1 1 d R

loop_
_atom_site_aniso_label
_atom_site_aniso_U_11
_atom_site_aniso_U_22
_atom_site_aniso_U_33
_atom_site_aniso_U_23
_atom_site_aniso_U_13
_atom_site_aniso_U_12
Pt1 0.0412(3) 0.0359(3) 0.0447(3) -0.0001(2) 0.0317(2) 0.0022(2)
Pt2 0.0346(2) 0.0506(3) 0.0385(2) -0.0005(2) 0.0266(2) 0.0005(2)
N1D 0.040(6) 0.041(6) 0.058(6) -0.009(5) 0.032(5) 0.000(5)
C1D 0.040(8) 0.068(11) 0.068(9) -0.013(8) 0.023(7) 0.011(7)
C2D 0.048(8) 0.054(9) 0.081(10) -0.013(7) 0.041(8) -0.003(7)
N2D 0.038(6) 0.058(7) 0.060(6) -0.018(6) 0.033(5) -0.013(5)
C3D 0.076(10) 0.039(9) 0.120(13) -0.024(9) 0.073(11) -0.018(8)
C4D 0.104(13) 0.061(11) 0.143(16) -0.055(11) 0.101(13) -0.037(10)
N3D 0.076(8) 0.031(6) 0.091(8) -0.003(6) 0.067(7) 0.000(6)
N1A 0.046(6) 0.064(8) 0.050(6) -0.011(6) 0.034(6) -0.013(6)
C2A 0.029(6) 0.065(9) 0.044(7) -0.002(6) 0.025(6) -0.002(6)
N2A 0.048(7) 0.043(7) 0.073(7) -0.002(6) 0.038(6) -0.004(6)
N3A 0.038(5) 0.047(6) 0.039(5) 0.002(4) 0.028(5) 0.007(5)
C4A 0.034(6) 0.052(8) 0.033(6) -0.004(5) 0.023(5) 0.007(6)
C5A 0.042(7) 0.062(9) 0.046(7) 0.002(6) 0.031(6) 0.006(7)
C6A 0.045(8) 0.087(11) 0.035(6) -0.005(7) 0.032(6) -0.001(8)
O6A 0.029(5) 0.116(8) 0.034(4) -0.007(5) 0.015(4) -0.003(5)
N7A 0.038(6) 0.095(10) 0.035(6) 0.010(6) 0.019(5) 0.027(6)
C8A 0.065(9) 0.043(8) 0.054(7) 0.014(6) 0.042(8) 0.025(7)
N9A 0.033(5) 0.046(6) 0.038(5) 0.001(4) 0.023(4) 0.009(5)
N1DA 0.041(5) 0.049(6) 0.042(5) 0.008(5) 0.031(5) 0.011(5)
C1DA 0.060(8) 0.057(9) 0.046(7) 0.009(6) 0.037(7) 0.011(7)
C2DA 0.053(8) 0.058(10) 0.064(9) 0.012(7) 0.038(7) 0.012(7)
N2DA 0.040(6) 0.079(9) 0.048(6) 0.016(6) 0.030(5) 0.018(6)
C3DA 0.053(9) 0.113(15) 0.035(7) 0.010(8) 0.019(7) 0.022(9)
C4DA 0.063(10) 0.126(17) 0.058(9) -0.019(10) 0.035(9) 0.011(11)
N3DA 0.051(7) 0.083(9) 0.052(6) -0.012(6) 0.038(6) -0.002(6)
N1B 0.039(6) 0.050(7) 0.038(5) 0.005(5) 0.025(5) 0.009(5)
C2B 0.046(7) 0.049(8) 0.042(6) -0.001(6) 0.032(6) 0.000(6)
N2B 0.045(6) 0.054(7) 0.052(6) 0.005(6) 0.023(5) 0.002(6)
N3B 0.039(5) 0.024(5) 0.043(5) -0.003(4) 0.028(5) 0.001(4)
C4B 0.048(7) 0.042(7) 0.034(6) 0.000(5) 0.033(6) 0.005(5)
C5B 0.055(7) 0.031(6) 0.043(6) 0.008(5) 0.040(6) 0.005(6)
C6B 0.056(8) 0.044(8) 0.042(6) 0.006(6) 0.039(6) 0.008(6)
O6B 0.066(6) 0.042(5) 0.064(5) 0.015(4) 0.050(5) 0.021(5)
N7B 0.074(8) 0.030(6) 0.066(7) -0.005(5) 0.055(7) -0.002(6)
C8B 0.055(8) 0.045(8) 0.057(8) -0.007(6) 0.042(7) -0.004(6)
N9B 0.038(6) 0.040(6) 0.048(6) -0.005(4) 0.030(5) 0.000(4)
Cl1 0.059(2) 0.0385(18) 0.0579(18) 0.0003(14) 0.0425(17) -0.0035(14)
O11 0.097(8) 0.055(7) 0.140(10) -0.036(7) 0.096(8) -0.026(6)
O12 0.113(9) 0.050(6) 0.137(10) -0.013(6) 0.104(9) 0.001(6)
O13 0.122(10) 0.106(9) 0.069(7) 0.024(7) 0.064(7) -0.021(8)
O14 0.077(8) 0.108(10) 0.078(7) -0.007(7) 0.038(7) 0.012(7)
Cl2 0.072(2) 0.058(2) 0.064(2) 0.0049(18) 0.041(2) 0.017(2)
O21 0.057(7) 0.092(9) 0.079(7) 0.009(7) 0.018(6) 0.006(7)
O22 0.093(10) 0.081(10) 0.091(8) -0.013(7) 0.016(8) -0.004(8)
O23 0.140(12) 0.105(11) 0.167(13) 0.000(10) 0.121(12) 0.032(9)
O24 0.226(19) 0.142(14) 0.145(13) 0.036(11) 0.153(14) 0.025(13)
Cl3 0.066(3) 0.073(3) 0.091(3) 0.016(2) 0.030(2) 0.009(2)
O31 0.085(9) 0.183(14) 0.155(11) 0.087(10) 0.038(9) 0.034(9)
O32 0.092(9) 0.149(13) 0.210(13) 0.018(11) 0.077(10) 0.014(9)
O33 0.158(12) 0.097(11) 0.148(11) 0.019(9) 0.059(10) -0.014(10)
O34 0.226(15) 0.169(15) 0.151(13) -0.018(11) 0.087(12) 0.046(13)
Cl4 0.187(7) 0.293(12) 0.280(10) 0.008(9) 0.203(8) -0.020(7)
O41 0.273(15) 0.31(2) 0.288(17) -0.029(16) 0.238(13) -0.066(15)
O42 0.236(17) 0.35(2) 0.380(19) -0.020(19) 0.224(15) 0.031(17)
O43 0.197(14) 0.280(19) 0.372(18) 0.092(16) 0.227(13) -0.002(13)
O44 0.165(16) 0.35(2) 0.34(2) 0.048(19) 0.060(16) -0.074(17)

loop_
_atom_type_symbol
_atom_type_description
_atom_type_scat_dispersion_real
_atom_type_scat_dispersion_imag
_atom_type_scat_source
C C 0.0033 0.0016 'International Tables Vol C Tables 4.2.6.8 and 6.1.1.4'
H H 0.0000 0.0000 'International Tables Vol C Tables 4.2.6.8 and 6.1.1.4'
N N 0.0061 0.0033 'International Tables Vol C Tables 4.2.6.8 and 6.1.1.4'
O O 0.0106 0.0060 'International Tables Vol C Tables 4.2.6.8 and 6.1.1.4'
Cl Cl 0.1484 0.1585 'International Tables Vol C Tables 4.2.6.8 and 6.1.1.4'
Pt Pt -1.7033 8.3905 'International Tables Vol C Tables 4.2.6.8 and 6.1.1.4'

loop_
_geom_angle_atom_site_label_1
_geom_angle_atom_site_label_2
_geom_angle_atom_site_label_3
_geom_angle
N2D Pt1 N1D 84.4(4)
N2D Pt1 N3D 83.9(4)
N1D Pt1 N3D 167.5(4)
N2D Pt1 N9A 178.4(4)
N1D Pt1 N9A 96.6(4)
N3D Pt1 N9A 95.2(4)
N2DA Pt2 N1DA 83.8(4)
N2DA Pt2 N9B 177.1(4)
N1DA Pt2 N9B 96.0(4)
N2DA Pt2 N3DA 84.4(5)
N1DA Pt2 N3DA 167.1(4)
N9B Pt2 N3DA 95.6(4)
C1D N1D Pt1 108.9(7)
C1D N1D H77A 109.9
Pt1 N1D H77A 109.9
C1D N1D H77B 109.9
Pt1 N1D H77B 109.9
H77A N1D H77B 108.3
C2D C1D N1D 109.6(11)
C2D C1D H6A 109.8
N1D C1D H6A 109.8
C2D C1D H6B 109.8
N1D C1D H6B 109.8
H6A C1D H6B 108.2
N2D C2D C1D 106.1(11)
N2D C2D H5A 110.5
C1D C2D H5A 110.5
N2D C2D H5B 110.5
C1D C2D H5B 110.5
H5A C2D H5B 108.7
C3D N2D C2D 118.7(11)
C3D N2D Pt1 108.9(9)
C2D N2D Pt1 108.6(8)
C3D N2D H44A 106.7
C2D N2D H44A 106.7
Pt1 N2D H44A 106.7
N2D C3D C4D 105.7(11)
N2D C3D H3A 110.6
C4D C3D H3A 110.6
N2D C3D H3B 110.6
C4D C3D H3B 110.6
H3A C3D H3B 108.7
N3D C4D C3D 109.3(12)
N3D C4D H2A 109.8
C3D C4D H2A 109.8
N3D C4D H2B 109.8
C3D C4D H2B 109.8
H2A C4D H2B 108.3
C4D N3D Pt1 108.0(8)
C4D N3D H33A 110.1
Pt1 N3D H33A 110.1
C4D N3D H33B 110.1
Pt1 N3D H33B 110.1
H33A N3D H33B 108.4
C2A N1A C6A 126.1(12)
C2A N1A H1AA 116.9
C6A N1A H1AA 116.9
N3A C2A N2A 120.3(10)
N3A C2A N1A 124.3(13)
N2A C2A N1A 115.4(12)
C2A N2A H2AA 120.0
C2A N2A H2AB 120.0
H2AA N2A H2AB 120.0
C2A N3A C4A 112.8(10)
C5A C4A N3A 126.8(12)
C5A C4A N9A 108.4(11)
N3A C4A N9A 124.8(10)
C4A C5A N7A 107.7(12)
C4A C5A C6A 120.8(13)
N7A C5A C6A 131.4(12)
O6A C6A N1A 123.6(13)
O6A C6A C5A 127.2(14)
N1A C6A C5A 109.1(11)
C8A N7A C5A 106.7(11)
C8A N7A H7AA 126.6
C5A N7A H7AA 126.6
N9A C8A N7A 111.5(12)
N9A C8A H8AA 124.3
N7A C8A H8AA 124.3
C8A N9A C4A 105.7(10)
C8A N9A Pt1 126.4(9)
C4A N9A Pt1 127.9(7)
C1DA N1DA Pt2 109.9(7)
C1DA N1DA H71A 109.7
Pt2 N1DA H71A 109.7
C1DA N1DA H71B 109.7
Pt2 N1DA H71B 109.7
H71A N1DA H71B 108.2
C2DA C1DA N1DA 107.2(10)
C2DA C1DA H61A 110.3
N1DA C1DA H61A 110.3
C2DA C1DA H61B 110.3
N1DA C1DA H61B 110.3
H61A C1DA H61B 108.5
N2DA C2DA C1DA 107.9(11)
N2DA C2DA H51A 110.1
C1DA C2DA H51A 110.1
N2DA C2DA H51B 110.1
C1DA C2DA H51B 110.1
H51A C2DA H51B 108.4
C2DA N2DA C3DA 116.7(12)
C2DA N2DA Pt2 107.2(7)
C3DA N2DA Pt2 106.2(9)
C2DA N2DA H41A 108.8
C3DA N2DA H41A 108.8
Pt2 N2DA H41A 108.8
C4DA C3DA N2DA 108.2(14)
C4DA C3DA H31A 110.1
N2DA C3DA H31A 110.1
C4DA C3DA H31B 110.1
N2DA C3DA H31B 110.1
H31A C3DA H31B 108.4
C3DA C4DA N3DA 109.2(12)
C3DA C4DA H21A 109.8
N3DA C4DA H21A 109.8
C3DA C4DA H21B 109.8
N3DA C4DA H21B 109.8
H21A C4DA H21B 108.3
C4DA N3DA Pt2 108.3(9)
C4DA N3DA H11A 110.0
Pt2 N3DA H11A 110.0
C4DA N3DA H11B 110.0
Pt2 N3DA H11B 110.0
H11A N3DA H11B 108.4
C2B N1B C6B 126.0(10)
C2B N1B H1BA 117.0
C6B N1B H1BA 117.0
N3B C2B N2B 118.9(11)
N3B C2B N1B 122.2(11)
N2B C2B N1B 119.0(11)
C2B N2B H2BA 120.0
C2B N2B H2BB 120.0
H2BA N2B H2BB 120.0
C2B N3B C4B 114.2(10)
C5B C4B N3B 125.4(11)
C5B C4B N9B 109.5(10)
N3B C4B N9B 125.1(10)
C4B C5B C6B 121.9(11)
C4B C5B N7B 104.9(10)
C6B C5B N7B 133.1(11)
O6B C6B C5B 128.9(12)
O6B C6B N1B 120.9(11)
C5B C6B N1B 110.2(10)
C8B N7B C5B 107.3(10)
C8B N7B H7BA 126.3
C5B N7B H7BA 126.3
N9B C8B N7B 112.6(12)
N9B C8B H8BA 123.7
N7B C8B H8BA 123.7
C8B N9B C4B 105.7(10)
C8B N9B Pt2 129.2(9)
C4B N9B Pt2 125.1(8)
O14 Cl1 O13 107.9(8)
O14 Cl1 O12 108.8(7)
O13 Cl1 O12 109.6(8)
O14 Cl1 O11 110.6(8)
O13 Cl1 O11 108.9(7)
O12 Cl1 O11 111.0(6)
O21 Cl2 O23 109.4(9)
O21 Cl2 O24 109.1(10)
O23 Cl2 O24 110.4(10)
O21 Cl2 O22 110.1(8)
O23 Cl2 O22 107.2(10)
O24 Cl2 O22 110.7(10)
O31 Cl3 O33 114.7(7)
O31 Cl3 O34 112.9(7)
O33 Cl3 O34 110.7(7)
O31 Cl3 O32 107.2(7)
O33 Cl3 O32 104.4(7)
O34 Cl3 O32 106.1(7)
O41 Cl4 O43 112.8(8)
O41 Cl4 O44 111.9(8)
O43 Cl4 O44 108.9(8)
O41 Cl4 O42 109.4(8)
O43 Cl4 O42 107.2(7)
O44 Cl4 O42 106.2(8)
H1W O1W H2W 107.7
H3W O2W H4W 107.7
H7W O4W H8W 107.7
H9W O5W H10W 107.7

loop_
_geom_bond_atom_site_label_1
_geom_bond_atom_site_label_2
_geom_bond_distance
Pt1 N2D 2.020(10)
Pt1 N1D 2.042(9)
Pt1 N3D 2.046(10)
Pt1 N9A 2.047(9)
Pt2 N2DA 2.015(10)
Pt2 N1DA 2.027(9)
Pt2 N9B 2.040(10)
Pt2 N3DA 2.052(10)
N1D C1D 1.528(15)
N1D H77A 0.9000
N1D H77B 0.9000
C1D C2D 1.51(2)
C1D H6A 0.9700
C1D H6B 0.9700
C2D N2D 1.501(16)
C2D H5A 0.9700
C2D H5B 0.9700
N2D C3D 1.479(17)
N2D H44A 0.9100
C3D C4D 1.504(19)
C3D H3A 0.9700
C3D H3B 0.9700
C4D N3D 1.493(19)
C4D H2A 0.9700
C4D H2B 0.9700
N3D H33A 0.9000
N3D H33B 0.9000
N1A C2A 1.347(14)
N1A C6A 1.390(17)
N1A H1AA 0.8600
C2A N3A 1.320(15)
C2A N2A 1.343(17)
N2A H2AA 0.8600
N2A H2AB 0.8600
N3A C4A 1.352(14)
C4A C5A 1.351(16)
C4A N9A 1.371(15)
C5A N7A 1.358(17)
C5A C6A 1.452(19)
C6A O6A 1.242(14)
N7A C8A 1.330(17)
N7A H7AA 0.8600
C8A N9A 1.328(14)
C8A H8AA 0.9300
N1DA C1DA 1.499(15)
N1DA H71A 0.9000
N1DA H71B 0.9000
C1DA C2DA 1.494(17)
C1DA H61A 0.9700
C1DA H61B 0.9700
C2DA N2DA 1.470(18)
C2DA H51A 0.9700
C2DA H51B 0.9700
N2DA C3DA 1.493(16)
N2DA H41A 0.9100
C3DA C4DA 1.47(2)
C3DA H31A 0.9700
C3DA H31B 0.9700
C4DA N3DA 1.522(19)
C4DA H21A 0.9700
C4DA H21B 0.9700
N3DA H11A 0.9000
N3DA H11B 0.9000
N1B C2B 1.364(15)
N1B C6B 1.405(15)
N1B H1BA 0.8600
C2B N3B 1.318(14)
C2B N2B 1.333(15)
N2B H2BA 0.8600
N2B H2BB 0.8600
N3B C4B 1.365(14)
C4B C5B 1.364(15)
C4B N9B 1.381(14)
C5B C6B 1.394(16)
C5B N7B 1.399(15)
C6B O6B 1.243(14)
N7B C8B 1.320(16)
N7B H7BA 0.8600
C8B N9B 1.309(15)
C8B H8BA 0.9300
Cl1 O14 1.399(12)
Cl1 O13 1.402(9)
Cl1 O12 1.424(9)
Cl1 O11 1.427(10)
Cl2 O21 1.394(11)
Cl2 O23 1.407(12)
Cl2 O24 1.407(14)
Cl2 O22 1.429(13)
Cl3 O31 1.390(7)
Cl3 O33 1.423(7)
Cl3 O34 1.425(8)
Cl3 O32 1.499(8)
Cl4 O41 1.409(8)
Cl4 O43 1.438(8)
Cl4 O44 1.457(9)
Cl4 O42 1.469(9)
O1W H1W 0.8500
O1W H2W 0.8498
O2W H3W 0.8498
O2W H4W 0.8499
O3W H5W 0.8100
O4W H7W 0.8500
O4W H8W 0.8501
O5W H9W 0.8498
O5W H10W 0.8501

loop_
_geom_torsion_atom_site_label_1
_geom_torsion_atom_site_label_2
_geom_torsion_atom_site_label_3
_geom_torsion_atom_site_label_4
_geom_torsion
N2D Pt1 N1D C1D 2.9(9)
N3D Pt1 N1D C1D 23(2)
N9A Pt1 N1D C1D -175.9(9)
Pt1 N1D C1D C2D -29.8(14)
N1D C1D C2D N2D 49.9(15)
C1D C2D N2D C3D -171.6(12)
C1D C2D N2D Pt1 -46.6(13)
N1D Pt1 N2D C3D 155.2(9)
N3D Pt1 N2D C3D -20.6(9)
N1D Pt1 N2D C2D 24.5(9)
N3D Pt1 N2D C2D -151.3(10)
C2D N2D C3D C4D 169.9(13)
Pt1 N2D C3D C4D 45.0(15)
N2D C3D C4D N3D -53.6(18)
C3D C4D N3D Pt1 36.2(16)
N2D Pt1 N3D C4D -8.6(9)
N1D Pt1 N3D C4D -29(2)
N9A Pt1 N3D C4D 170.1(9)
C6A N1A C2A N3A -0.8(18)
C6A N1A C2A N2A -177.7(10)
N2A C2A N3A C4A 177.4(10)
N1A C2A N3A C4A 0.6(15)
C2A N3A C4A C5A 1.1(15)
C2A N3A C4A N9A 179.6(10)
N3A C4A C5A N7A 179.4(10)
N9A C4A C5A N7A 0.7(12)
N3A C4A C5A C6A -2.6(17)
N9A C4A C5A C6A 178.7(9)
C2A N1A C6A O6A 178.1(10)
C2A N1A C6A C5A -0.6(15)
C4A C5A C6A O6A -176.6(11)
N7A C5A C6A O6A 1(2)
C4A C5A C6A N1A 2.1(14)
N7A C5A C6A N1A 179.6(12)
C4A C5A N7A C8A -0.1(13)
C6A C5A N7A C8A -177.8(11)
C5A N7A C8A N9A -0.6(13)
N7A C8A N9A C4A 1.1(12)
N7A C8A N9A Pt1 -178.2(7)
C5A C4A N9A C8A -1.1(12)
N3A C4A N9A C8A -179.8(10)
C5A C4A N9A Pt1 178.1(7)
N3A C4A N9A Pt1 -0.6(15)
N1D Pt1 N9A C8A -152.6(9)
N3D Pt1 N9A C8A 23.4(9)
N1D Pt1 N9A C4A 28.3(9)
N3D Pt1 N9A C4A -155.6(9)
N2DA Pt2 N1DA C1DA -5.2(7)
N9B Pt2 N1DA C1DA 177.7(7)
N3DA Pt2 N1DA C1DA -29(2)
Pt2 N1DA C1DA C2DA 32.1(12)
N1DA C1DA C2DA N2DA -52.6(13)
C1DA C2DA N2DA C3DA 166.5(11)
C1DA C2DA N2DA Pt2 47.7(11)
N1DA Pt2 N2DA C2DA -23.2(8)
N3DA Pt2 N2DA C2DA 151.6(8)
N1DA Pt2 N2DA C3DA -148.6(10)
N3DA Pt2 N2DA C3DA 26.2(9)
C2DA N2DA C3DA C4DA -168.7(12)
Pt2 N2DA C3DA C4DA -49.3(13)
N2DA C3DA C4DA N3DA 51.3(16)
C3DA C4DA N3DA Pt2 -27.9(15)
N2DA Pt2 N3DA C4DA 0.4(9)
N1DA Pt2 N3DA C4DA 24(2)
N9B Pt2 N3DA C4DA 177.5(9)
C6B N1B C2B N3B 3.1(16)
C6B N1B C2B N2B -177.6(10)
N2B C2B N3B C4B 179.7(9)
N1B C2B N3B C4B -1.0(14)
C2B N3B C4B C5B -1.5(14)
C2B N3B C4B N9B -179.2(9)
N3B C4B C5B C6B 2.1(15)
N9B C4B C5B C6B -179.9(9)
N3B C4B C5B N7B -177.7(9)
N9B C4B C5B N7B 0.4(11)
C4B C5B C6B O6B 179.1(10)
N7B C5B C6B O6B -1.2(19)
C4B C5B C6B N1B -0.1(13)
N7B C5B C6B N1B 179.5(10)
C2B N1B C6B O6B 178.4(10)
C2B N1B C6B C5B -2.3(14)
C4B C5B N7B C8B -0.8(11)
C6B C5B N7B C8B 179.5(11)
C5B N7B C8B N9B 1.0(13)
N7B C8B N9B C4B -0.8(13)
N7B C8B N9B Pt2 -178.2(7)
C5B C4B N9B C8B 0.2(11)
N3B C4B N9B C8B 178.3(10)
C5B C4B N9B Pt2 177.8(7)
N3B C4B N9B Pt2 -4.1(14)
N1DA Pt2 N9B C8B -144.9(10)
N3DA Pt2 N9B C8B 40.9(10)
N1DA Pt2 N9B C4B 38.2(8)
N3DA Pt2 N9B C4B -136.1(8)
